data_1503525
loop_
_publ_author_name
'Jiang, Xin-Dong'
'Zhang, Jian'
'Furuyama, Taniyuki'
'Zhao, Weili'

_publ_section_title
;
 Development of mono- and di-AcO substituted BODIPYs on the boron center.
;
_journal_issue 1
_journal_name_full 'Organic letters'
_journal_page_first 248
_journal_page_last 251
_journal_paper_doi 10.1021/ol2030229
_journal_volume 14
_journal_year 2012
_chemical_formula_sum 'C17 H21 B N2 O4'
_chemical_formula_weight 328.17
_space_group_IT_number 12
_symmetry_cell_setting monoclinic
_symmetry_space_group_name_Hall '-C 2y'
_symmetry_space_group_name_H-M 'C 1 2/m 1'
_atom_sites_solution_hydrogens geom
_atom_sites_solution_primary direct
_atom_sites_solution_secondary difmap
_audit_creation_method SHELXL-97
_audit_update_record
;
2011-09-30 # Formatted by publCIF
;
_cell_angle_alpha 90.00
_cell_angle_beta 116.466(2)
_cell_angle_gamma 90.00
_cell_formula_units_Z 4
_cell_length_a 15.8268(2)
_cell_length_b 14.2082(3)
_cell_length_c 8.8506(2)
_cell_measurement_temperature 298(2)
_cell_volume 1781.66(7)
_computing_structure_refinement 'SHELXL-97 (Sheldrick, 1997)'
_computing_structure_solution 'SHELXS-97 (Sheldrick, 1990)'
_diffrn_ambient_temperature 298(2)
_diffrn_measured_fraction_theta_full 0.995
_diffrn_measured_fraction_theta_max 0.995
_diffrn_radiation_monochromator graphite
_diffrn_radiation_source 'fine-focus sealed tube'
_diffrn_radiation_type MoK\a
_diffrn_radiation_wavelength 0.71073
_diffrn_reflns_av_R_equivalents 0.0366
_diffrn_reflns_av_sigmaI/netI 0.0407
_diffrn_reflns_limit_h_max 18
_diffrn_reflns_limit_h_min -18
_diffrn_reflns_limit_k_max 16
_diffrn_reflns_limit_k_min -12
_diffrn_reflns_limit_l_max 8
_diffrn_reflns_limit_l_min -10
_diffrn_reflns_number 4528
_diffrn_reflns_theta_full 25.01
_diffrn_reflns_theta_max 25.01
_diffrn_reflns_theta_min 2.03
_exptl_absorpt_coefficient_mu 0.086
_exptl_absorpt_correction_T_max 0.9914
_exptl_absorpt_correction_T_min 0.9663
_exptl_crystal_density_diffrn 1.223
_exptl_crystal_density_method 'not measured'
_exptl_crystal_F_000 696
_exptl_crystal_size_max 0.40
_exptl_crystal_size_mid 0.20
_exptl_crystal_size_min 0.10
_refine_diff_density_max 0.190
_refine_diff_density_min -0.158
_refine_diff_density_rms 0.043
_refine_ls_extinction_coef 0.012(3)
_refine_ls_extinction_expression Fc^*^=kFc[1+0.001xFc^2^\l^3^/sin(2\q)]^-1/4^
_refine_ls_extinction_method SHELXL
_refine_ls_goodness_of_fit_ref 1.094
_refine_ls_hydrogen_treatment mixed
_refine_ls_matrix_type full
_refine_ls_number_parameters 129
_refine_ls_number_reflns 1640
_refine_ls_number_restraints 0
_refine_ls_restrained_S_all 1.094
_refine_ls_R_factor_all 0.1134
_refine_ls_R_factor_gt 0.0690
_refine_ls_shift/su_max 0.000
_refine_ls_shift/su_mean 0.000
_refine_ls_structure_factor_coef Fsqd
_refine_ls_weighting_details 'calc w=1/[\s^2^(Fo^2^)+(0.1000P)^2^+0.0000P] where P=(Fo^2^+2Fc^2^)/3'
_refine_ls_weighting_scheme calc
_refine_ls_wR_factor_gt 0.1944
_refine_ls_wR_factor_ref 0.2152
_reflns_number_gt 779
_reflns_number_total 1640
_reflns_threshold_expression >2sigma(I)
_cod_data_source_file ol2030229_si_006.cif
_cod_data_source_block jxd8-1
_cod_original_cell_volume 1781.66(6)
_cod_original_sg_symbol_H-M C2/m
_cod_database_code 1503525

loop_
_symmetry_equiv_pos_as_xyz
'x, y, z'
'-x, y, -z'
'x+1/2, y+1/2, z'
'-x+1/2, y+1/2, -z'
'-x, -y, -z'
'x, -y, z'
'-x+1/2, -y+1/2, -z'
'x+1/2, -y+1/2, z'

loop_
_atom_site_label
_atom_site_type_symbol
_atom_site_fract_x
_atom_site_fract_y
_atom_site_fract_z
_atom_site_U_iso_or_equiv
_atom_site_adp_type
_atom_site_occupancy
_atom_site_symmetry_multiplicity
_atom_site_calc_flag
_atom_site_refinement_flags
C1 C 0.5954(4) 1.0000 0.4393(7) 0.130(3) Uani 1 2 d S
H1 H 0.5407 1.0000 0.3376 0.156 Uiso 1 2 calc SR
C2 C 0.6341(3) 0.9170(4) 0.5113(5) 0.1117(15) Uani 1 1 d .
C3 C 0.6070(4) 0.8230(7) 0.4591(9) 0.182(3) Uani 1 1 d .
C4 C 0.6702(6) 0.7673(5) 0.5802(12) 0.195(3) Uani 1 1 d .
H2 H 0.6697 0.7019 0.5766 0.234 Uiso 1 1 calc R
C5 C 0.7360(3) 0.8206(4) 0.7107(7) 0.1200(14) Uani 1 1 d .
C6 C 0.5205(4) 0.7968(7) 0.2929(9) 0.278(5) Uani 1 1 d .
H3 H 0.5232 0.7311 0.2697 0.417 Uiso 1 1 calc R
H4 H 0.5207 0.8336 0.2022 0.417 Uiso 1 1 calc R
H5 H 0.4638 0.8092 0.3036 0.417 Uiso 1 1 calc R
C7 C 0.8168(3) 0.7934(3) 0.8708(7) 0.158(2) Uani 1 1 d .
H6 H 0.8058 0.8139 0.9638 0.237 Uiso 1 1 calc R
H7 H 0.8733 0.8224 0.8780 0.237 Uiso 1 1 calc R
H8 H 0.8240 0.7262 0.8748 0.237 Uiso 1 1 calc R
N1 N 0.71388(18) 0.9127(3) 0.6662(3) 0.0887(9) Uani 1 1 d .
B1 B 0.7661(3) 1.0000 0.7675(6) 0.0766(14) Uani 1 2 d S
O1 O 0.77220(18) 1.0000 0.9371(3) 0.0873(10) Uani 1 2 d S
C8 C 0.6992(4) 1.0000 0.9704(6) 0.0986(16) Uani 1 2 d S
C9 C 0.7212(4) 1.0000 1.1481(6) 0.1144(18) Uani 1 2 d S
H9 H 0.7314 0.9365 1.1897 0.172 Uiso 0.50 1 calc PR
H10 H 0.6695 1.0270 1.1621 0.172 Uiso 0.50 1 calc PR
H11 H 0.7772 1.0365 1.2100 0.172 Uiso 0.50 1 calc PR
O2 O 0.6217(3) 1.0000 0.8632(5) 0.222(3) Uani 1 2 d S
O3 O 0.86589(17) 1.0000 0.8035(3) 0.0814(10) Uani 1 2 d S
C10 C 0.8947(3) 1.0000 0.6838(6) 0.0863(13) Uani 1 2 d S
C11 C 0.9994(3) 1.0000 0.7513(6) 0.135(2) Uani 1 2 d S
H12 H 1.0222 1.0636 0.7708 0.202 Uiso 0.50 1 calc PR
H13 H 1.0165 0.9708 0.6710 0.202 Uiso 0.50 1 calc PR
H14 H 1.0270 0.9656 0.8555 0.202 Uiso 0.50 1 calc PR
O4 O 0.8417(2) 1.0000 0.5368(4) 0.1215(14) Uani 1 2 d S

loop_
_atom_site_aniso_label
_atom_site_aniso_U_11
_atom_site_aniso_U_22
_atom_site_aniso_U_33
_atom_site_aniso_U_23
_atom_site_aniso_U_13
_atom_site_aniso_U_12
C1 0.049(3) 0.279(11) 0.058(4) 0.000 0.022(3) 0.000
C2 0.062(3) 0.196(5) 0.078(3) -0.046(3) 0.032(3) -0.033(3)
C3 0.125(4) 0.270(9) 0.192(7) -0.144(6) 0.107(5) -0.090(5)
C4 0.184(7) 0.160(6) 0.306(10) -0.113(7) 0.167(7) -0.078(5)
C5 0.116(3) 0.108(3) 0.166(5) -0.025(3) 0.090(3) -0.016(3)
C6 0.140(4) 0.472(12) 0.245(7) -0.257(8) 0.106(5) -0.151(6)
C7 0.150(4) 0.133(4) 0.221(6) 0.056(4) 0.109(5) 0.041(3)
N1 0.0673(17) 0.122(3) 0.082(2) -0.0147(17) 0.0382(17) -0.0137(16)
B1 0.054(3) 0.114(4) 0.059(3) 0.000 0.023(2) 0.000
O1 0.0663(19) 0.135(3) 0.061(2) 0.000 0.0284(16) 0.000
C8 0.065(3) 0.161(5) 0.070(3) 0.000 0.030(3) 0.000
C9 0.127(4) 0.152(5) 0.079(4) 0.000 0.060(3) 0.000
O2 0.068(2) 0.520(10) 0.082(3) 0.000 0.037(2) 0.000
O3 0.0515(16) 0.130(2) 0.0563(18) 0.000 0.0178(14) 0.000
C10 0.061(3) 0.133(4) 0.059(3) 0.000 0.022(3) 0.000
C11 0.060(3) 0.255(7) 0.089(4) 0.000 0.033(3) 0.000
O4 0.071(2) 0.226(4) 0.063(2) 0.000 0.0268(19) 0.000

loop_
_atom_type_symbol
_atom_type_description
_atom_type_scat_dispersion_real
_atom_type_scat_dispersion_imag
_atom_type_scat_source
C C 0.0033 0.0016 'International Tables Vol C Tables 4.2.6.8 and 6.1.1.4'
H H 0.0000 0.0000 'International Tables Vol C Tables 4.2.6.8 and 6.1.1.4'
B B 0.0013 0.0007 'International Tables Vol C Tables 4.2.6.8 and 6.1.1.4'
N N 0.0061 0.0033 'International Tables Vol C Tables 4.2.6.8 and 6.1.1.4'
O O 0.0106 0.0060 'International Tables Vol C Tables 4.2.6.8 and 6.1.1.4'

loop_
_geom_angle_atom_site_label_1
_geom_angle_atom_site_label_2
_geom_angle_atom_site_label_3
_geom_angle
_geom_angle_site_symmetry_1
_geom_angle_site_symmetry_3
C2 C1 C2 121.6(6) . 6_575
C2 C1 H1 119.2 . .
C2 C1 H1 119.2 6_575 .
C1 C2 N1 121.7(5) . .
C1 C2 C3 131.4(5) . .
N1 C2 C3 106.8(5) . .
C4 C3 C2 106.5(6) . .
C4 C3 C6 130.2(9) . .
C2 C3 C6 123.3(8) . .
C3 C4 C5 111.0(7) . .
C3 C4 H2 124.5 . .
C5 C4 H2 124.5 . .
N1 C5 C4 106.4(5) . .
N1 C5 C7 121.9(4) . .
C4 C5 C7 131.7(6) . .
C3 C6 H3 109.5 . .
C3 C6 H4 109.5 . .
H3 C6 H4 109.5 . .
C3 C6 H5 109.5 . .
H3 C6 H5 109.5 . .
H4 C6 H5 109.5 . .
C5 C7 H6 109.5 . .
C5 C7 H7 109.5 . .
H6 C7 H7 109.5 . .
C5 C7 H8 109.5 . .
H6 C7 H8 109.5 . .
H7 C7 H8 109.5 . .
C5 N1 C2 109.3(4) . .
C5 N1 B1 127.0(4) . .
C2 N1 B1 123.7(4) . .
O1 B1 O3 101.8(3) . .
O1 B1 N1 111.8(2) . .
O3 B1 N1 111.9(2) . .
O1 B1 N1 111.8(2) . 6_575
O3 B1 N1 111.9(2) . 6_575
N1 B1 N1 107.6(4) . 6_575
C8 O1 B1 124.6(4) . .
O2 C8 O1 121.8(5) . .
O2 C8 C9 122.5(5) . .
O1 C8 C9 115.6(4) . .
C8 C9 H9 109.5 . .
C8 C9 H10 109.5 . .
H9 C9 H10 109.5 . .
C8 C9 H11 109.5 . .
H9 C9 H11 109.5 . .
H10 C9 H11 109.5 . .
C10 O3 B1 123.1(3) . .
O4 C10 O3 123.1(4) . .
O4 C10 C11 123.6(4) . .
O3 C10 C11 113.3(4) . .
C10 C11 H12 109.5 . .
C10 C11 H13 109.5 . .
H12 C11 H13 109.5 . .
C10 C11 H14 109.5 . .
H12 C11 H14 109.5 . .
H13 C11 H14 109.5 . .

loop_
_geom_bond_atom_site_label_1
_geom_bond_atom_site_label_2
_geom_bond_distance
_geom_bond_site_symmetry_2
C1 C2 1.351(5) .
C1 C2 1.351(5) 6_575
C1 H1 0.9300 .
C2 N1 1.391(4) .
C2 C3 1.417(8) .
C3 C4 1.349(9) .
C3 C6 1.543(8) .
C4 C5 1.385(8) .
C4 H2 0.9300 .
C5 N1 1.366(5) .
C5 C7 1.476(6) .
C6 H3 0.9600 .
C6 H4 0.9600 .
C6 H5 0.9600 .
C7 H6 0.9600 .
C7 H7 0.9600 .
C7 H8 0.9600 .
N1 B1 1.538(4) .
B1 O1 1.461(5) .
B1 O3 1.466(5) .
B1 N1 1.538(4) 6_575
O1 C8 1.314(5) .
C8 O2 1.169(5) .
C8 C9 1.451(6) .
C9 H9 0.9600 .
C9 H10 0.9600 .
C9 H11 0.9600 .
O3 C10 1.327(5) .
C10 O4 1.193(5) .
C10 C11 1.491(6) .
C11 H12 0.9600 .
C11 H13 0.9600 .
C11 H14 0.9600 .

loop_
_geom_torsion_atom_site_label_1
_geom_torsion_atom_site_label_2
_geom_torsion_atom_site_label_3
_geom_torsion_atom_site_label_4
_geom_torsion
_geom_torsion_site_symmetry_1
_geom_torsion_site_symmetry_4
C2 C1 C2 N1 2.3(8) 6_575 .
C2 C1 C2 C3 -179.3(4) 6_575 .
C1 C2 C3 C4 -179.2(6) . .
N1 C2 C3 C4 -0.6(6) . .
C1 C2 C3 C6 0.9(8) . .
N1 C2 C3 C6 179.5(4) . .
C2 C3 C4 C5 1.3(8) . .
C6 C3 C4 C5 -178.8(4) . .
C3 C4 C5 N1 -1.5(7) . .
C3 C4 C5 C7 178.6(5) . .
C4 C5 N1 C2 1.1(4) . .
C7 C5 N1 C2 -179.0(3) . .
C4 C5 N1 B1 -179.4(4) . .
C7 C5 N1 B1 0.5(5) . .
C1 C2 N1 C5 178.4(4) . .
C3 C2 N1 C5 -0.4(4) . .
C1 C2 N1 B1 -1.1(5) . .
C3 C2 N1 B1 -179.9(3) . .
C5 N1 B1 O1 -56.3(4) . .
C2 N1 B1 O1 123.1(3) . .
C5 N1 B1 O3 57.2(4) . .
C2 N1 B1 O3 -123.3(3) . .
C5 N1 B1 N1 -179.5(2) . 6_575
C2 N1 B1 N1 0.0(5) . 6_575
O3 B1 O1 C8 180.000(2) . .
N1 B1 O1 C8 -60.3(3) . .
N1 B1 O1 C8 60.3(3) 6_575 .
B1 O1 C8 O2 0.000(2) . .
B1 O1 C8 C9 180.000(2) . .
O1 B1 O3 C10 180.000(2) . .
N1 B1 O3 C10 60.4(3) . .
N1 B1 O3 C10 -60.4(3) 6_575 .
B1 O3 C10 O4 0.000(2) . .
B1 O3 C10 C11 180.000(1) . .
